data_4132190
loop_
_publ_author_name
'Chu, Crystal K.'
'Lin, Tzu-Pin'
'Shao, Huiling'
'Liberman-Martin, Allegra L'
'Liu, Peng'
'Grubbs, Robert H.'

_publ_section_title
;
 Disentangling Ligand Effects on Metathesis Catalyst Activity:
 Experimental and Computational Studies of Ruthenium-Aminophosphine
 Complexes.
;
_journal_issue 16
_journal_name_full 'Journal of the American Chemical Society'
_journal_page_first 5634
_journal_page_last 5643
_journal_paper_doi 10.1021/jacs.8b02324
_journal_volume 140
_journal_year 2018
_chemical_formula_sum 'C43 H62 Cl2 N5 P Ru'
_chemical_formula_weight 851.91
_chemical_name_common Ppip3
_space_group_crystal_system monoclinic
_space_group_IT_number 14
_space_group_name_Hall '-P 2ybc'
_space_group_name_H-M_alt 'P 1 21/c 1'
_atom_sites_solution_hydrogens geom
_audit_creation_method SHELXL-97
_cell_angle_alpha 90
_cell_angle_beta 99.043(12)
_cell_angle_gamma 90
_cell_formula_units_Z 4
_cell_length_a 12.685(4)
_cell_length_b 14.502(4)
_cell_length_c 22.983(7)
_cell_measurement_reflns_used 9656
_cell_measurement_temperature 100(2)
_cell_measurement_theta_max 62.321
_cell_measurement_theta_min 5.207
_cell_volume 4175(2)
_computing_structure_refinement 'SHELXL-2013 (Sheldrick, 2013)'
_diffrn_ambient_temperature 100(2)
_diffrn_measured_fraction_theta_full 0.999
_diffrn_measured_fraction_theta_max 0.927
_diffrn_measurement_device_type 'CCD area detector'
_diffrn_radiation_type MoK\a
_diffrn_radiation_wavelength 0.71073
_diffrn_reflns_av_R_equivalents 0.0733
_diffrn_reflns_av_unetI/netI 0.0882
_diffrn_reflns_Laue_measured_fraction_full 0.999
_diffrn_reflns_Laue_measured_fraction_max 0.927
_diffrn_reflns_limit_h_max 19
_diffrn_reflns_limit_h_min -18
_diffrn_reflns_limit_k_max 22
_diffrn_reflns_limit_k_min -22
_diffrn_reflns_limit_l_max 30
_diffrn_reflns_limit_l_min -34
_diffrn_reflns_number 100488
_diffrn_reflns_point_group_measured_fraction_full 0.999
_diffrn_reflns_point_group_measured_fraction_max 0.927
_diffrn_reflns_theta_full 25.000
_diffrn_reflns_theta_max 33.566
_diffrn_reflns_theta_min 2.279
_exptl_absorpt_coefficient_mu 0.578
_exptl_absorpt_correction_T_max 0.9954
_exptl_absorpt_correction_T_min 0.9389
_exptl_absorpt_correction_type multi-scan
_exptl_absorpt_process_details sadabs
_exptl_crystal_colour brown
_exptl_crystal_density_diffrn 1.355
_exptl_crystal_description block
_exptl_crystal_F_000 1792
_exptl_crystal_size_max 0.140
_exptl_crystal_size_mid 0.120
_exptl_crystal_size_min 0.030
_refine_diff_density_max 1.127
_refine_diff_density_min -1.499
_refine_diff_density_rms 0.113
_refine_ls_extinction_method none
_refine_ls_goodness_of_fit_ref 1.165
_refine_ls_hydrogen_treatment constr
_refine_ls_matrix_type full
_refine_ls_number_parameters 704
_refine_ls_number_reflns 15279
_refine_ls_number_restraints 138
_refine_ls_restrained_S_all 1.162
_refine_ls_R_factor_all 0.1400
_refine_ls_R_factor_gt 0.0820
_refine_ls_shift/su_max 0.001
_refine_ls_shift/su_mean 0.000
_refine_ls_structure_factor_coef Fsqd
_refine_ls_weighting_details
;
 w=1/[\s^2^(Fo^2^)+(0.0221P)^2^+14.9309P]
 where P=(Fo^2^+2Fc^2^)/3
;
_refine_ls_weighting_scheme calc
_refine_ls_wR_factor_gt 0.1464
_refine_ls_wR_factor_ref 0.1609
_reflns_Friedel_coverage 0.000
_reflns_number_gt 10188
_reflns_number_total 15279
_reflns_threshold_expression 'I > 2\s(I)'
_cod_data_source_file ja8b02324_si_004.cif
_cod_data_source_block mm
_cod_original_cell_volume 4176(2)
_cod_original_sg_symbol_H-M 'P 21/c'
_cod_database_code 4132190
_shelx_space_group_comment
;
The symmetry employed for this shelxl refinement is uniquely defined
by the following loop, which should always be used as a source of
symmetry information in preference to the above space-group names.
They are only intended as comments.
;
_shelx_estimated_absorpt_t_min 0.923
_shelx_estimated_absorpt_t_max 0.983
_shelxl_version_number 2013-2

loop_
_space_group_symop_operation_xyz
'x, y, z'
'-x, y+1/2, -z+1/2'
'-x, -y, -z'
'x, -y-1/2, z-1/2'

loop_
_atom_site_label
_atom_site_type_symbol
_atom_site_fract_x
_atom_site_fract_y
_atom_site_fract_z
_atom_site_U_iso_or_equiv
_atom_site_adp_type
_atom_site_occupancy
_atom_site_site_symmetry_order
_atom_site_calc_flag
_atom_site_refinement_flags_posn
_atom_site_refinement_flags_adp
_atom_site_refinement_flags_occupancy
_atom_site_disorder_assembly
_atom_site_disorder_group
Ru1 Ru 0.2231(2) 0.54948(11) 0.71608(11) 0.0186(2) Uani 0.731(2) 1 d . . P A 1
Ru1B Ru 0.2299(6) 0.5684(3) 0.7125(3) 0.0218(8) Uani 0.269(2) 1 d . U P A 2
Cl1 Cl 0.3730(5) 0.6489(3) 0.7369(2) 0.0319(7) Uani 0.731(2) 1 d . . P A 1
Cl2 Cl 0.05942(14) 0.47159(11) 0.67495(7) 0.0231(3) Uani 0.731(2) 1 d . . P A 1
Cl1B Cl 0.3776(12) 0.6696(7) 0.7468(6) 0.0290(17) Uani 0.269(2) 1 d . . P A 2
Cl2B Cl 0.0873(4) 0.4622(3) 0.6995(3) 0.0343(11) Uani 0.269(2) 1 d . . P A 2
P1 P 0.31543(12) 0.46200(9) 0.65151(6) 0.0300(4) Uani 0.731(2) 1 d . . P A 1
P1B P 0.3546(3) 0.4411(3) 0.72077(18) 0.0287(9) Uani 0.269(2) 1 d . U P A 2
N1 N 0.1293(2) 0.6822(2) 0.80063(13) 0.0226(6) Uani 1 1 d . . . . .
N2 N 0.0991(3) 0.7350(2) 0.71181(14) 0.0284(7) Uani 1 1 d . . . . .
N3 N 0.2876(5) 0.5127(3) 0.5854(2) 0.0406(13) Uani 0.731(2) 1 d . . P A 1
N4 N 0.4467(5) 0.4669(4) 0.6603(3) 0.0384(13) Uani 0.731(2) 1 d . . P A 1
N5 N 0.2736(9) 0.3540(6) 0.6334(5) 0.0413(17) Uani 0.731(2) 1 d . . P A 1
N1B N 0.3780(10) 0.4108(9) 0.7926(6) 0.034(3) Uani 0.269(2) 1 d . U P A 2
N2B N 0.4765(15) 0.4669(13) 0.7033(11) 0.041(5) Uani 0.269(2) 1 d . U P A 2
N3B N 0.3141(11) 0.3422(9) 0.6879(6) 0.039(3) Uani 0.269(2) 1 d . U P A 2
C1 C 0.1389(3) 0.6630(2) 0.74451(16) 0.0239(7) Uani 1 1 d . . . . .
C2 C 0.0782(3) 0.7716(2) 0.80833(17) 0.0294(8) Uani 1 1 d . . . . .
H2A H 0.1251 0.8117 0.8361 0.035 Uiso 1 1 calc R U . . .
H2B H 0.0093 0.7633 0.8228 0.035 Uiso 1 1 calc R U . . .
C3 C 0.0617(4) 0.8111(3) 0.74624(18) 0.0400(11) Uani 1 1 d . . . . .
H3A H -0.0144 0.8254 0.7324 0.048 Uiso 1 1 calc R U . . .
H3B H 0.1049 0.8675 0.7440 0.048 Uiso 1 1 calc R U . . .
C4 C 0.1470(3) 0.6209(2) 0.85045(16) 0.0233(7) Uani 1 1 d . . . . .
C5 C 0.2375(3) 0.6317(3) 0.89216(17) 0.0284(8) Uani 1 1 d . . . . .
C6 C 0.2484(4) 0.5758(3) 0.94223(18) 0.0340(9) Uani 1 1 d . . . . .
H6 H 0.3099 0.5824 0.9714 0.041 Uiso 1 1 calc R U . . .
C7 C 0.1715(4) 0.5105(3) 0.95054(19) 0.0396(10) Uani 1 1 d . . . . .
C8 C 0.0810(4) 0.5030(3) 0.90772(19) 0.0360(10) Uani 1 1 d . . . . .
H8 H 0.0278 0.4589 0.9129 0.043 Uiso 1 1 calc R U . . .
C9 C 0.0665(3) 0.5578(3) 0.85800(17) 0.0279(8) Uani 1 1 d . . . . .
C10 C 0.3223(3) 0.7017(3) 0.8854(2) 0.0359(9) Uani 1 1 d . . . . .
H10A H 0.3456 0.6936 0.8470 0.054 Uiso 1 1 calc R U . . .
H10B H 0.3834 0.6932 0.9168 0.054 Uiso 1 1 calc R U . . .
H10C H 0.2933 0.7640 0.8879 0.054 Uiso 1 1 calc R U . . .
C11 C 0.1861(5) 0.4508(4) 1.0050(2) 0.0615(15) Uani 1 1 d . . . . .
H11A H 0.2561 0.4633 1.0284 0.092 Uiso 1 1 calc R U . . .
H11B H 0.1819 0.3857 0.9934 0.092 Uiso 1 1 calc R U . . .
H11C H 0.1299 0.4647 1.0284 0.092 Uiso 1 1 calc R U . . .
C12 C -0.0344(3) 0.5513(3) 0.81396(18) 0.0355(9) Uani 1 1 d . . . . .
H12A H -0.0656 0.6129 0.8069 0.053 Uiso 1 1 calc R U . . .
H12B H -0.0853 0.5108 0.8294 0.053 Uiso 1 1 calc R U . . .
H12C H -0.0179 0.5261 0.7769 0.053 Uiso 1 1 calc R U . . .
C13 C 0.0752(3) 0.7407(3) 0.64848(17) 0.0311(9) Uani 1 1 d . . . . .
C14 C -0.0211(3) 0.7056(3) 0.61996(18) 0.0315(9) Uani 1 1 d . . . . .
C15 C -0.0439(4) 0.7142(3) 0.55961(19) 0.0367(9) Uani 1 1 d . . . . .
H15 H -0.1090 0.6897 0.5395 0.044 Uiso 1 1 calc R U . . .
C16 C 0.0257(4) 0.7578(3) 0.52704(19) 0.0375(10) Uani 1 1 d . . . . .
C17 C 0.1168(4) 0.7960(3) 0.55659(19) 0.0390(10) Uani 1 1 d . . . . .
H17 H 0.1629 0.8283 0.5349 0.047 Uiso 1 1 calc R U . . .
C18 C 0.1449(4) 0.7893(3) 0.61806(19) 0.0361(10) Uani 1 1 d . . . . .
C19 C -0.0990(4) 0.6601(3) 0.6539(2) 0.0403(10) Uani 1 1 d . . . . .
H19A H -0.0706 0.6003 0.6687 0.060 Uiso 1 1 calc R U . . .
H19B H -0.1673 0.6510 0.6279 0.060 Uiso 1 1 calc R U . . .
H19C H -0.1099 0.6995 0.6871 0.060 Uiso 1 1 calc R U . . .
C20 C -0.0003(4) 0.7622(4) 0.4603(2) 0.0477(12) Uani 1 1 d . . . . .
H20A H -0.0068 0.6995 0.4442 0.072 Uiso 1 1 calc R U . . .
H20B H 0.0570 0.7948 0.4447 0.072 Uiso 1 1 calc R U . . .
H20C H -0.0678 0.7952 0.4488 0.072 Uiso 1 1 calc R U . . .
C21 C 0.2445(4) 0.8347(4) 0.6485(2) 0.0489(12) Uani 1 1 d . . . . .
H21A H 0.2262 0.8930 0.6660 0.073 Uiso 1 1 calc R U . . .
H21B H 0.2925 0.8468 0.6199 0.073 Uiso 1 1 calc R U . . .
H21C H 0.2801 0.7939 0.6795 0.073 Uiso 1 1 calc R U . . .
C24 C 0.2310(7) 0.6010(5) 0.4721(3) 0.081(2) Uani 1 1 d . . . . .
H24A H 0.1787 0.6487 0.4792 0.097 Uiso 0.731(2) 1 calc R U P A 1
H24B H 0.2410 0.6051 0.4303 0.097 Uiso 0.731(2) 1 calc R U P A 1
H24C H 0.2946 0.5749 0.4580 0.097 Uiso 0.269(2) 1 calc R U P A 2
H24D H 0.2113 0.6596 0.4511 0.097 Uiso 0.269(2) 1 calc R U P A 2
C29 C 0.6790(5) 0.4908(5) 0.6821(3) 0.0709(18) Uani 1 1 d . . . . .
H29A H 0.7413 0.5323 0.6917 0.085 Uiso 0.731(2) 1 calc R U P A 1
H29B H 0.7050 0.4271 0.6779 0.085 Uiso 0.731(2) 1 calc R U P A 1
H29C H 0.6931 0.4622 0.6450 0.085 Uiso 0.269(2) 1 calc R U P A 2
H29D H 0.7459 0.5222 0.6995 0.085 Uiso 0.269(2) 1 calc R U P A 2
C32 C 0.3057(4) 0.2999(3) 0.5864(2) 0.0474(12) Uani 1 1 d . . . . .
H32A H 0.3395 0.3406 0.5600 0.057 Uiso 0.731(2) 1 calc R U P A 1
H32B H 0.2419 0.2714 0.5628 0.057 Uiso 0.731(2) 1 calc R U P A 1
H32C H 0.2550 0.3045 0.5491 0.057 Uiso 0.269(2) 1 calc R U P A 2
H32D H 0.3725 0.3324 0.5817 0.057 Uiso 0.269(2) 1 calc R U P A 2
C22 C 0.1765(6) 0.5015(5) 0.5479(3) 0.0519(18) Uani 0.731(2) 1 d . . P A 1
H22A H 0.1461 0.4406 0.5554 0.062 Uiso 0.731(2) 1 calc R U P A 1
H22B H 0.1277 0.5500 0.5583 0.062 Uiso 0.731(2) 1 calc R U P A 1
C23 C 0.1888(7) 0.5098(6) 0.4832(3) 0.051(2) Uani 0.731(2) 1 d . . P A 1
H23A H 0.2380 0.4614 0.4731 0.061 Uiso 0.731(2) 1 calc R U P A 1
H23B H 0.1187 0.5008 0.4581 0.061 Uiso 0.731(2) 1 calc R U P A 1
C25 C 0.3399(9) 0.6203(5) 0.5125(4) 0.074(3) Uani 0.731(2) 1 d . . P A 1
H25A H 0.3953 0.5779 0.5021 0.089 Uiso 0.731(2) 1 calc R U P A 1
H25B H 0.3630 0.6843 0.5066 0.089 Uiso 0.731(2) 1 calc R U P A 1
C26 C 0.3266(8) 0.6060(5) 0.5767(3) 0.057(2) Uani 0.731(2) 1 d . . P A 1
H26A H 0.3960 0.6155 0.6025 0.069 Uiso 0.731(2) 1 calc R U P A 1
H26B H 0.2754 0.6517 0.5879 0.069 Uiso 0.731(2) 1 calc R U P A 1
C27 C 0.5110(6) 0.4557(5) 0.6123(4) 0.063(2) Uani 0.731(2) 1 d . . P A 1
H27A H 0.4690 0.4741 0.5741 0.076 Uiso 0.731(2) 1 calc R U P A 1
H27B H 0.5335 0.3907 0.6096 0.076 Uiso 0.731(2) 1 calc R U P A 1
C28 C 0.6113(7) 0.5204(7) 0.6285(4) 0.071(3) Uani 0.731(2) 1 d . . P A 1
H28A H 0.6533 0.5202 0.5956 0.086 Uiso 0.731(2) 1 calc R U P A 1
H28B H 0.5870 0.5843 0.6336 0.086 Uiso 0.731(2) 1 calc R U P A 1
C30 C 0.6016(6) 0.4957(6) 0.7341(4) 0.058(2) Uani 0.731(2) 1 d . . P A 1
H30A H 0.6415 0.4730 0.7719 0.070 Uiso 0.731(2) 1 calc R U P A 1
H30B H 0.5802 0.5603 0.7397 0.070 Uiso 0.731(2) 1 calc R U P A 1
C31 C 0.5041(7) 0.4372(6) 0.7161(4) 0.0423(19) Uani 0.731(2) 1 d . . P A 1
H31A H 0.5257 0.3720 0.7132 0.051 Uiso 0.731(2) 1 calc R U P A 1
H31B H 0.4570 0.4414 0.7465 0.051 Uiso 0.731(2) 1 calc R U P A 1
C33 C 0.3847(7) 0.2240(5) 0.6111(5) 0.050(2) Uani 0.731(2) 1 d . . P A 1
H33A H 0.4058 0.1877 0.5783 0.060 Uiso 0.731(2) 1 calc R U P A 1
H33B H 0.4497 0.2523 0.6335 0.060 Uiso 0.731(2) 1 calc R U P A 1
C34 C 0.3328(7) 0.1612(4) 0.6512(4) 0.0470(19) Uani 0.731(2) 1 d . . P A 1
H34A H 0.3841 0.1129 0.6677 0.056 Uiso 0.731(2) 1 calc R U P A 1
H34B H 0.2700 0.1305 0.6282 0.056 Uiso 0.731(2) 1 calc R U P A 1
C35 C 0.2980(7) 0.2172(5) 0.7014(5) 0.043(2) Uani 0.731(2) 1 d . . P A 1
H35A H 0.2598 0.1766 0.7258 0.052 Uiso 0.731(2) 1 calc R U P A 1
H35B H 0.3616 0.2424 0.7269 0.052 Uiso 0.731(2) 1 calc R U P A 1
C36 C 0.2262(5) 0.2947(4) 0.6768(2) 0.0294(11) Uani 0.731(2) 1 d . . P A 1
H36A H 0.2107 0.3339 0.7097 0.035 Uiso 0.731(2) 1 calc R U P A 1
H36B H 0.1577 0.2688 0.6570 0.035 Uiso 0.731(2) 1 calc R U P A 1
C37 C 0.2366(4) 0.4732(3) 0.7800(2) 0.0275(11) Uani 0.731(2) 1 d . . P A 1
H37 H 0.1712 0.4419 0.7814 0.033 Uiso 0.731(2) 1 calc R U P A 1
C38 C 0.3161(5) 0.4456(4) 0.8293(3) 0.0339(12) Uani 0.731(2) 1 d . . P A 1
C39 C 0.4139(6) 0.4894(5) 0.8452(3) 0.0418(16) Uani 0.731(2) 1 d . . P A 1
H39 H 0.4324 0.5406 0.8231 0.050 Uiso 0.731(2) 1 calc R U P A 1
C40 C 0.4859(6) 0.4575(6) 0.8945(4) 0.060(2) Uani 0.731(2) 1 d . . P A 1
H40 H 0.5519 0.4887 0.9055 0.072 Uiso 0.731(2) 1 calc R U P A 1
C41 C 0.4632(9) 0.3844(7) 0.9258(5) 0.064(3) Uani 0.731(2) 1 d . . P A 1
H41 H 0.5135 0.3635 0.9581 0.076 Uiso 0.731(2) 1 calc R U P A 1
C42 C 0.3678(8) 0.3396(6) 0.9113(4) 0.0510(19) Uani 0.731(2) 1 d . . P A 1
H42 H 0.3523 0.2878 0.9338 0.061 Uiso 0.731(2) 1 calc R U P A 1
C43 C 0.2916(5) 0.3696(5) 0.8631(3) 0.0400(14) Uani 0.731(2) 1 d . . P A 1
H43 H 0.2250 0.3389 0.8537 0.048 Uiso 0.731(2) 1 calc R U P A 1
C22B C 0.4581(18) 0.4594(14) 0.8342(9) 0.045(4) Uani 0.269(2) 1 d . U P A 2
H22C H 0.4255 0.5151 0.8488 0.055 Uiso 0.269(2) 1 calc R U P A 2
H22D H 0.5172 0.4795 0.8137 0.055 Uiso 0.269(2) 1 calc R U P A 2
C23B C 0.5035(14) 0.3974(16) 0.8871(9) 0.044(4) Uani 0.269(2) 1 d . U P A 2
H23C H 0.5400 0.3439 0.8723 0.053 Uiso 0.269(2) 1 calc R U P A 2
H23D H 0.5576 0.4328 0.9138 0.053 Uiso 0.269(2) 1 calc R U P A 2
C24B C 0.421(2) 0.3625(17) 0.9217(14) 0.050(6) Uani 0.269(2) 1 d . U P A 2
H24E H 0.3920 0.4135 0.9430 0.060 Uiso 0.269(2) 1 calc R U P A 2
H24F H 0.4516 0.3151 0.9505 0.060 Uiso 0.269(2) 1 calc R U P A 2
C25B C 0.330(2) 0.3190(16) 0.8730(12) 0.059(6) Uani 0.269(2) 1 d . U P A 2
H25C H 0.3598 0.2625 0.8575 0.071 Uiso 0.269(2) 1 calc R U P A 2
H25D H 0.2703 0.2999 0.8930 0.071 Uiso 0.269(2) 1 calc R U P A 2
C26B C 0.2836(16) 0.3823(14) 0.8184(8) 0.047(4) Uani 0.269(2) 1 d . U P A 2
H26C H 0.2330 0.3471 0.7894 0.056 Uiso 0.269(2) 1 calc R U P A 2
H26D H 0.2463 0.4366 0.8315 0.056 Uiso 0.269(2) 1 calc R U P A 2
C27B C 0.4927(15) 0.5240(16) 0.6584(8) 0.046(5) Uani 0.269(2) 1 d . U P A 2
H27C H 0.4387 0.5738 0.6551 0.056 Uiso 0.269(2) 1 calc R U P A 2
H27D H 0.4806 0.4885 0.6212 0.056 Uiso 0.269(2) 1 calc R U P A 2
C28B C 0.598(2) 0.5661(13) 0.6644(9) 0.062(6) Uani 0.269(2) 1 d . U P A 2
H28C H 0.6050 0.6150 0.6948 0.075 Uiso 0.269(2) 1 calc R U P A 2
H28D H 0.6094 0.5941 0.6266 0.075 Uiso 0.269(2) 1 calc R U P A 2
C30B C 0.6666(13) 0.4230(14) 0.7174(11) 0.060(6) Uani 0.269(2) 1 d . U P A 2
H30C H 0.7247 0.3946 0.7421 0.073 Uiso 0.269(2) 1 calc R U P A 2
C31B C 0.5568(13) 0.3942(13) 0.7161(8) 0.039(4) Uani 0.269(2) 1 d . U P A 2
H31C H 0.5500 0.3667 0.7548 0.047 Uiso 0.269(2) 1 calc R U P A 2
H31D H 0.5405 0.3452 0.6860 0.047 Uiso 0.269(2) 1 calc R U P A 2
C33B C 0.254(4) 0.343(3) 0.6408(19) 0.0413(17) Uani 0.269(2) 1 d . . P A 2
H33C H 0.2320 0.4069 0.6311 0.050 Uiso 0.269(2) 1 calc R U P A 2
H33D H 0.1893 0.3070 0.6452 0.050 Uiso 0.269(2) 1 calc R U P A 2
C34B C 0.327(3) 0.202(2) 0.6032(12) 0.073(9) Uani 0.269(2) 1 d . U P A 2
H34C H 0.2593 0.1669 0.5984 0.087 Uiso 0.269(2) 1 calc R U P A 2
H34D H 0.3731 0.1736 0.5768 0.087 Uiso 0.269(2) 1 calc R U P A 2
C35B C 0.381(3) 0.195(2) 0.6643(13) 0.079(8) Uani 0.269(2) 1 d . U P A 2
H35C H 0.4551 0.2161 0.6663 0.095 Uiso 0.269(2) 1 calc R U P A 2
H35D H 0.3830 0.1289 0.6760 0.095 Uiso 0.269(2) 1 calc R U P A 2
C36B C 0.328(3) 0.250(2) 0.7093(13) 0.060(7) Uani 0.269(2) 1 d . U P A 2
H36C H 0.2581 0.2223 0.7134 0.072 Uiso 0.269(2) 1 calc R U P A 2
H36D H 0.3740 0.2489 0.7483 0.072 Uiso 0.269(2) 1 calc R U P A 2
C37B C 0.2396(14) 0.6058(11) 0.6384(7) 0.038(4) Uani 0.269(2) 1 d . U P A 2
H37B H 0.2813 0.6604 0.6395 0.046 Uiso 0.269(2) 1 calc R U P A 2
C38B C 0.2036(13) 0.5784(9) 0.5780(6) 0.027(3) Uani 0.269(2) 1 d . U P A 2
C39B C 0.114(2) 0.5294(18) 0.5656(10) 0.072(7) Uani 0.269(2) 1 d . U P A 2
H39B H 0.0719 0.5115 0.5946 0.086 Uiso 0.269(2) 1 calc R U P A 2
C40B C 0.087(3) 0.507(2) 0.5056(11) 0.095(8) Uani 0.269(2) 1 d . U P A 2
H40B H 0.0249 0.4696 0.4954 0.114 Uiso 0.269(2) 1 calc R U P A 2
C41B C 0.135(3) 0.531(2) 0.4627(11) 0.093(10) Uani 0.269(2) 1 d . U P A 2
H41B H 0.1131 0.5055 0.4246 0.111 Uiso 0.269(2) 1 calc R U P A 2
C43B C 0.251(2) 0.6150(14) 0.5357(10) 0.062(6) Uani 0.269(2) 1 d . U P A 2
H43B H 0.3069 0.6571 0.5492 0.075 Uiso 0.269(2) 1 calc R U P A 2

loop_
_atom_site_aniso_label
_atom_site_aniso_U_11
_atom_site_aniso_U_22
_atom_site_aniso_U_33
_atom_site_aniso_U_23
_atom_site_aniso_U_13
_atom_site_aniso_U_12
Ru1 0.0253(3) 0.0128(6) 0.0210(4) 0.0014(4) 0.0143(3) 0.0037(4)
Ru1B 0.0262(13) 0.0155(17) 0.0265(10) 0.0078(12) 0.0131(8) 0.0071(13)
Cl1 0.0313(11) 0.0242(16) 0.0446(18) -0.0047(10) 0.0202(12) -0.0055(11)
Cl2 0.0276(8) 0.0192(6) 0.0241(8) -0.0011(6) 0.0089(6) -0.0004(5)
Cl1B 0.027(2) 0.023(4) 0.038(4) 0.001(3) 0.006(3) -0.003(3)
Cl2B 0.033(3) 0.022(2) 0.047(3) 0.000(2) 0.005(2) -0.0045(17)
P1 0.0443(8) 0.0175(6) 0.0353(8) 0.0043(5) 0.0280(6) 0.0110(5)
P1B 0.0305(19) 0.0215(17) 0.036(2) -0.0015(16) 0.0098(15) 0.0057(15)
N1 0.0298(16) 0.0173(13) 0.0232(15) -0.0016(11) 0.0124(13) 0.0028(12)
N2 0.0408(19) 0.0252(15) 0.0226(15) 0.0006(12) 0.0159(14) 0.0068(14)
N3 0.071(4) 0.026(2) 0.035(3) 0.008(2) 0.037(3) 0.007(2)
N4 0.045(3) 0.029(3) 0.048(3) 0.002(2) 0.028(3) 0.006(2)
N5 0.074(6) 0.017(3) 0.045(4) 0.004(2) 0.044(3) 0.007(3)
N1B 0.030(6) 0.038(7) 0.034(7) -0.005(5) 0.006(5) 0.000(5)
N2B 0.027(8) 0.033(10) 0.064(13) -0.005(9) 0.007(8) 0.018(7)
N3B 0.038(5) 0.033(4) 0.040(5) -0.014(4) -0.009(4) 0.004(4)
C1 0.0257(18) 0.0241(17) 0.0247(18) -0.0033(14) 0.0132(14) -0.0027(14)
C2 0.042(2) 0.0203(17) 0.029(2) 0.0018(15) 0.0144(17) 0.0109(15)
C3 0.072(3) 0.0232(19) 0.031(2) 0.0030(16) 0.026(2) 0.013(2)
C4 0.0328(19) 0.0168(15) 0.0230(17) 0.0003(13) 0.0130(15) 0.0031(13)
C5 0.033(2) 0.0254(18) 0.029(2) -0.0051(15) 0.0128(16) 0.0030(15)
C6 0.043(2) 0.031(2) 0.029(2) 0.0017(16) 0.0076(18) 0.0082(17)
C7 0.058(3) 0.031(2) 0.033(2) 0.0088(18) 0.018(2) 0.007(2)
C8 0.048(3) 0.0237(18) 0.042(2) 0.0002(17) 0.022(2) -0.0014(17)
C9 0.036(2) 0.0203(16) 0.0309(19) -0.0072(15) 0.0178(16) -0.0002(15)
C10 0.035(2) 0.036(2) 0.038(2) -0.0066(18) 0.0103(18) -0.0045(18)
C11 0.091(4) 0.050(3) 0.046(3) 0.021(3) 0.021(3) 0.009(3)
C12 0.037(2) 0.034(2) 0.039(2) -0.0079(19) 0.0155(18) -0.0069(18)
C13 0.041(2) 0.0306(19) 0.0250(19) 0.0042(15) 0.0170(17) 0.0090(17)
C14 0.036(2) 0.0265(18) 0.034(2) 0.0116(16) 0.0130(17) 0.0114(16)
C15 0.043(2) 0.033(2) 0.034(2) 0.0049(18) 0.0080(19) 0.0074(18)
C16 0.051(3) 0.035(2) 0.029(2) 0.0069(17) 0.0156(19) 0.012(2)
C17 0.051(3) 0.038(2) 0.033(2) 0.0063(18) 0.021(2) 0.003(2)
C18 0.048(3) 0.034(2) 0.031(2) 0.0031(17) 0.0202(19) 0.0030(19)
C19 0.040(2) 0.042(2) 0.040(2) 0.016(2) 0.013(2) 0.008(2)
C20 0.063(3) 0.051(3) 0.031(2) 0.007(2) 0.012(2) 0.007(2)
C21 0.060(3) 0.050(3) 0.042(3) 0.003(2) 0.024(2) -0.015(2)
C24 0.152(7) 0.056(4) 0.041(3) 0.007(3) 0.036(4) 0.022(4)
C29 0.053(4) 0.061(4) 0.101(5) -0.015(4) 0.020(4) -0.002(3)
C32 0.055(3) 0.043(3) 0.049(3) -0.014(2) 0.024(2) 0.005(2)
C22 0.066(5) 0.057(4) 0.038(4) 0.004(3) 0.026(4) 0.013(4)
C23 0.072(6) 0.049(4) 0.033(4) 0.010(3) 0.018(4) 0.016(4)
C25 0.140(9) 0.040(4) 0.055(5) 0.006(4) 0.053(6) -0.016(5)
C26 0.102(7) 0.036(3) 0.045(4) 0.003(3) 0.042(4) 0.000(4)
C27 0.061(5) 0.052(4) 0.089(6) -0.027(4) 0.052(4) -0.014(4)
C28 0.055(5) 0.083(6) 0.087(7) -0.019(5) 0.045(5) -0.012(4)
C30 0.045(4) 0.055(4) 0.077(6) -0.020(4) 0.014(4) 0.002(3)
C31 0.040(5) 0.034(5) 0.054(5) -0.001(4) 0.014(4) 0.002(3)
C33 0.040(4) 0.034(4) 0.082(7) -0.026(4) 0.024(5) 0.002(3)
C34 0.062(5) 0.016(3) 0.063(5) -0.009(3) 0.009(4) 0.011(3)
C35 0.049(5) 0.025(4) 0.052(5) 0.005(3) 0.002(4) 0.009(3)
C36 0.037(3) 0.022(2) 0.032(3) 0.000(2) 0.014(2) 0.005(2)
C37 0.037(3) 0.021(2) 0.027(3) 0.0006(19) 0.014(2) 0.011(2)
C38 0.042(3) 0.026(3) 0.036(3) -0.005(2) 0.012(2) 0.006(3)
C39 0.042(4) 0.032(3) 0.054(4) 0.003(3) 0.015(3) 0.001(3)
C40 0.047(4) 0.042(4) 0.087(6) 0.003(4) 0.001(4) 0.001(3)
C41 0.053(6) 0.050(6) 0.082(7) 0.023(5) -0.007(6) -0.006(4)
C42 0.065(6) 0.042(5) 0.042(5) 0.011(4) -0.005(4) 0.005(4)
C43 0.038(3) 0.036(3) 0.045(4) 0.012(3) -0.001(3) 0.000(3)
C22B 0.050(11) 0.039(10) 0.048(10) 0.001(8) 0.010(9) -0.011(9)
C23B 0.031(9) 0.056(12) 0.045(10) -0.003(9) 0.005(8) 0.005(8)
C24B 0.044(14) 0.030(11) 0.076(15) 0.011(10) 0.003(13) -0.021(9)
C25B 0.074(14) 0.048(11) 0.059(13) 0.030(11) 0.023(12) -0.009(11)
C26B 0.061(11) 0.050(10) 0.031(9) 0.006(8) 0.009(8) -0.030(9)
C27B 0.038(9) 0.072(13) 0.031(8) -0.001(8) 0.011(7) 0.032(9)
C28B 0.109(17) 0.028(9) 0.043(10) 0.013(8) -0.009(11) -0.023(10)
C30B 0.021(8) 0.059(11) 0.105(16) 0.038(11) 0.021(9) 0.026(8)
C31B 0.028(8) 0.050(10) 0.043(9) 0.009(7) 0.016(7) 0.016(7)
C33B 0.074(6) 0.017(3) 0.045(4) 0.004(2) 0.044(3) 0.007(3)
C34B 0.087(19) 0.067(16) 0.052(14) -0.038(13) -0.027(15) 0.044(14)
C35B 0.096(18) 0.051(13) 0.077(17) -0.039(13) -0.030(14) 0.045(12)
C36B 0.070(16) 0.065(17) 0.038(11) 0.012(13) -0.012(11) 0.001(13)
C37B 0.053(10) 0.028(7) 0.036(8) 0.014(6) 0.015(7) 0.010(7)
C38B 0.045(8) 0.019(6) 0.017(6) 0.002(5) 0.001(6) 0.005(6)
C39B 0.088(15) 0.085(15) 0.045(11) 0.026(10) 0.019(11) 0.053(13)
C40B 0.15(2) 0.088(16) 0.055(13) 0.025(12) 0.036(14) 0.060(16)
C41B 0.17(3) 0.077(19) 0.031(12) -0.002(12) 0.028(16) 0.03(2)
C43B 0.096(17) 0.038(10) 0.050(12) -0.003(9) 0.004(12) 0.004(11)

loop_
_atom_type_symbol
_atom_type_description
_atom_type_scat_dispersion_real
_atom_type_scat_dispersion_imag
_atom_type_scat_source
C C 0.0033 0.0016 'International Tables Vol C Tables 4.2.6.8 and 6.1.1.4'
H H 0.0000 0.0000 'International Tables Vol C Tables 4.2.6.8 and 6.1.1.4'
Cl Cl 0.1484 0.1585 'International Tables Vol C Tables 4.2.6.8 and 6.1.1.4'
N N 0.0061 0.0033 'International Tables Vol C Tables 4.2.6.8 and 6.1.1.4'
P P 0.1023 0.0942 'International Tables Vol C Tables 4.2.6.8 and 6.1.1.4'
Ru Ru -1.2594 0.8363 'International Tables Vol C Tables 4.2.6.8 and 6.1.1.4'

loop_
_geom_angle_atom_site_label_1
_geom_angle_atom_site_label_2
_geom_angle_atom_site_label_3
_geom_angle
C37 Ru1 C1 102.1(2)
C37 Ru1 Cl1 103.6(3)
C1 Ru1 Cl1 83.86(16)
C37 Ru1 P1 100.64(17)
C1 Ru1 P1 157.17(14)
Cl1 Ru1 P1 89.53(14)
C37 Ru1 Cl2 89.9(2)
C1 Ru1 Cl2 92.30(15)
Cl1 Ru1 Cl2 166.48(19)
P1 Ru1 Cl2 89.07(10)
C37B Ru1B C1 105.6(6)
C37B Ru1B Cl2B 103.9(7)
C1 Ru1B Cl2B 91.1(3)
C37B Ru1B Cl1B 87.7(7)
C1 Ru1B Cl1B 85.8(4)
Cl2B Ru1B Cl1B 168.3(5)
C37B Ru1B P1B 99.3(6)
C1 Ru1B P1B 154.2(4)
Cl2B Ru1B P1B 89.5(2)
Cl1B Ru1B P1B 88.5(4)
N4 P1 N3 99.0(3)
N4 P1 N5 110.1(4)
N3 P1 N5 99.8(4)
N4 P1 Ru1 119.0(2)
N3 P1 Ru1 106.03(18)
N5 P1 Ru1 118.7(3)
N3B P1B N1B 102.3(7)
N3B P1B N2B 108.1(9)
N1B P1B N2B 105.2(10)
N3B P1B Ru1B 118.1(5)
N1B P1B Ru1B 106.7(5)
N2B P1B Ru1B 115.0(6)
C1 N1 C4 127.5(3)
C1 N1 C2 114.0(3)
C4 N1 C2 117.7(3)
C1 N2 C13 127.8(3)
C1 N2 C3 114.0(3)
C13 N2 C3 117.6(3)
C26 N3 C22 108.7(6)
C26 N3 P1 120.0(5)
C22 N3 P1 120.3(4)
C31 N4 C27 111.7(6)
C31 N4 P1 117.2(5)
C27 N4 P1 124.7(6)
C32 N5 C36 111.9(7)
C32 N5 P1 125.1(4)
C36 N5 P1 120.6(7)
C22B N1B C26B 113.3(14)
C22B N1B P1B 120.7(12)
C26B N1B P1B 115.9(11)
C27B N2B C31B 114.0(17)
C27B N2B P1B 124.3(15)
C31B N2B P1B 115.1(15)
C33B N3B C36B 110(2)
C33B N3B P1B 120(2)
C36B N3B P1B 129.8(15)
N2 C1 N1 107.1(3)
N2 C1 Ru1B 121.1(3)
N1 C1 Ru1B 129.7(3)
N2 C1 Ru1 126.6(3)
N1 C1 Ru1 125.7(3)
N1 C2 C3 102.5(3)
N1 C2 H2A 111.3
C3 C2 H2A 111.3
N1 C2 H2B 111.3
C3 C2 H2B 111.3
H2A C2 H2B 109.2
N2 C3 C2 102.3(3)
N2 C3 H3A 111.3
C2 C3 H3A 111.3
N2 C3 H3B 111.3
C2 C3 H3B 111.3
H3A C3 H3B 109.2
C5 C4 C9 121.9(3)
C5 C4 N1 119.3(3)
C9 C4 N1 118.4(3)
C4 C5 C6 118.0(4)
C4 C5 C10 122.2(4)
C6 C5 C10 119.8(4)
C7 C6 C5 121.8(4)
C7 C6 H6 119.1
C5 C6 H6 119.1
C6 C7 C8 118.2(4)
C6 C7 C11 120.4(5)
C8 C7 C11 121.4(5)
C9 C8 C7 121.8(4)
C9 C8 H8 119.1
C7 C8 H8 119.1
C8 C9 C4 118.2(4)
C8 C9 C12 120.7(4)
C4 C9 C12 121.1(4)
C5 C10 H10A 109.5
C5 C10 H10B 109.5
H10A C10 H10B 109.5
C5 C10 H10C 109.5
H10A C10 H10C 109.5
H10B C10 H10C 109.5
C7 C11 H11A 109.5
C7 C11 H11B 109.5
H11A C11 H11B 109.5
C7 C11 H11C 109.5
H11A C11 H11C 109.5
H11B C11 H11C 109.5
C9 C12 H12A 109.5
C9 C12 H12B 109.5
H12A C12 H12B 109.5
C9 C12 H12C 109.5
H12A C12 H12C 109.5
H12B C12 H12C 109.5
C14 C13 C18 121.8(4)
C14 C13 N2 119.0(3)
C18 C13 N2 118.9(4)
C15 C14 C13 118.1(4)
C15 C14 C19 120.7(4)
C13 C14 C19 121.1(4)
C14 C15 C16 122.1(4)
C14 C15 H15 119.0
C16 C15 H15 119.0
C17 C16 C15 118.4(4)
C17 C16 C20 121.2(4)
C15 C16 C20 120.4(5)
C16 C17 C18 122.4(4)
C16 C17 H17 118.8
C18 C17 H17 118.8
C13 C18 C17 117.1(4)
C13 C18 C21 122.7(4)
C17 C18 C21 120.1(4)
C14 C19 H19A 109.5
C14 C19 H19B 109.5
H19A C19 H19B 109.5
C14 C19 H19C 109.5
H19A C19 H19C 109.5
H19B C19 H19C 109.5
C16 C20 H20A 109.5
C16 C20 H20B 109.5
H20A C20 H20B 109.5
C16 C20 H20C 109.5
H20A C20 H20C 109.5
H20B C20 H20C 109.5
C18 C21 H21A 109.5
C18 C21 H21B 109.5
H21A C21 H21B 109.5
C18 C21 H21C 109.5
H21A C21 H21C 109.5
H21B C21 H21C 109.5
C23 C24 C25 111.8(6)
C43B C24 C41B 103.7(14)
C23 C24 H24A 109.3
C25 C24 H24A 109.3
C23 C24 H24B 109.3
C25 C24 H24B 109.3
H24A C24 H24B 107.9
C43B C24 H24C 111.0
C41B C24 H24C 111.0
C43B C24 H24D 111.0
C41B C24 H24D 111.0
H24C C24 H24D 109.0
C30B C29 C28B 124.8(12)
C28 C29 C30 105.1(6)
C28 C29 H29A 110.7
C30 C29 H29A 110.7
C28 C29 H29B 110.7
C30 C29 H29B 110.7
H29A C29 H29B 108.8
C30B C29 H29C 106.1
C28B C29 H29C 106.1
C30B C29 H29D 106.1
C28B C29 H29D 106.1
H29C C29 H29D 106.3
N5 C32 C33 110.8(7)
C34B C32 C33B 104.2(18)
N5 C32 H32A 109.5
C33 C32 H32A 109.5
N5 C32 H32B 109.5
C33 C32 H32B 109.5
H32A C32 H32B 108.1
C34B C32 H32C 110.9
C33B C32 H32C 110.9
C34B C32 H32D 110.9
C33B C32 H32D 110.9
H32C C32 H32D 108.9
C23 C22 N3 108.2(6)
C23 C22 H22A 110.1
N3 C22 H22A 110.1
C23 C22 H22B 110.1
N3 C22 H22B 110.1
H22A C22 H22B 108.4
C24 C23 C22 109.7(7)
C24 C23 H23A 109.7
C22 C23 H23A 109.7
C24 C23 H23B 109.7
C22 C23 H23B 109.7
H23A C23 H23B 108.2
C26 C25 C24 109.2(7)
C26 C25 H25A 109.8
C24 C25 H25A 109.8
C26 C25 H25B 109.8
C24 C25 H25B 109.8
H25A C25 H25B 108.3
N3 C26 C25 110.3(6)
N3 C26 H26A 109.6
C25 C26 H26A 109.6
N3 C26 H26B 109.6
C25 C26 H26B 109.6
H26A C26 H26B 108.1
N4 C27 C28 106.2(6)
N4 C27 H27A 110.5
C28 C27 H27A 110.5
N4 C27 H27B 110.5
C28 C27 H27B 110.5
H27A C27 H27B 108.7
C29 C28 C27 111.8(8)
C29 C28 H28A 109.3
C27 C28 H28A 109.3
C29 C28 H28B 109.3
C27 C28 H28B 109.3
H28A C28 H28B 107.9
C31 C30 C29 109.4(6)
C31 C30 H30A 109.8
C29 C30 H30A 109.8
C31 C30 H30B 109.8
C29 C30 H30B 109.8
H30A C30 H30B 108.2
N4 C31 C30 110.9(7)
N4 C31 H31A 109.5
C30 C31 H31A 109.5
N4 C31 H31B 109.5
C30 C31 H31B 109.5
H31A C31 H31B 108.1
C34 C33 C32 109.6(6)
C34 C33 H33A 109.8
C32 C33 H33A 109.8
C34 C33 H33B 109.8
C32 C33 H33B 109.8
H33A C33 H33B 108.2
C33 C34 C35 110.0(6)
C33 C34 H34A 109.7
C35 C34 H34A 109.7
C33 C34 H34B 109.7
C35 C34 H34B 109.7
H34A C34 H34B 108.2
C36 C35 C34 110.1(7)
C36 C35 H35A 109.6
C34 C35 H35A 109.6
C36 C35 H35B 109.6
C34 C35 H35B 109.6
H35A C35 H35B 108.2
C35 C36 N5 113.2(7)
C35 C36 H36A 108.9
N5 C36 H36A 108.9
C35 C36 H36B 108.9
N5 C36 H36B 108.9
H36A C36 H36B 107.8
C38 C37 Ru1 139.7(5)
C38 C37 H37 110.2
Ru1 C37 H37 110.2
C39 C38 C43 118.4(6)
C39 C38 C37 124.1(6)
C43 C38 C37 117.4(6)
C38 C39 C40 119.8(7)
C38 C39 H39 120.1
C40 C39 H39 120.1
C41 C40 C39 121.5(8)
C41 C40 H40 119.2
C39 C40 H40 119.2
C40 C41 C42 120.1(10)
C40 C41 H41 119.9
C42 C41 H41 119.9
C41 C42 C43 120.8(9)
C41 C42 H42 119.6
C43 C42 H42 119.6
C38 C43 C42 119.2(7)
C38 C43 H43 120.4
C42 C43 H43 120.4
N1B C22B C23B 111.6(15)
N1B C22B H22C 109.3
C23B C22B H22C 109.3
N1B C22B H22D 109.3
C23B C22B H22D 109.3
H22C C22B H22D 108.0
C24B C23B C22B 114.1(18)
C24B C23B H23C 108.7
C22B C23B H23C 108.7
C24B C23B H23D 108.7
C22B C23B H23D 108.7
H23C C23B H23D 107.6
C23B C24B C25B 104(2)
C23B C24B H24E 110.9
C25B C24B H24E 110.9
C23B C24B H24F 110.9
C25B C24B H24F 110.9
H24E C24B H24F 108.9
C26B C25B C24B 117.5(17)
C26B C25B H25C 107.9
C24B C25B H25C 107.9
C26B C25B H25D 107.9
C24B C25B H25D 107.9
H25C C25B H25D 107.2
N1B C26B C25B 104.6(16)
N1B C26B H26C 110.8
C25B C26B H26C 110.8
N1B C26B H26D 110.8
C25B C26B H26D 110.8
H26C C26B H26D 108.9
N2B C27B C28B 115.4(17)
N2B C27B H27C 108.4
C28B C27B H27C 108.4
N2B C27B H27D 108.4
C28B C27B H27D 108.4
H27C C27B H27D 107.5
C27B C28B C29 107.3(13)
C27B C28B H28C 110.3
C29 C28B H28C 110.3
C27B C28B H28D 110.3
C29 C28B H28D 110.3
H28C C28B H28D 108.5
C29 C30B C31B 114.5(15)
C29 C30B H30C 122.7
C31B C30B H30C 122.7
C30B C31B N2B 115.6(18)
C30B C31B H31C 108.4
N2B C31B H31C 108.4
C30B C31B H31D 108.4
N2B C31B H31D 108.4
H31C C31B H31D 107.4
N3B C33B C32 114(3)
N3B C33B H33C 108.7
C32 C33B H33C 108.7
N3B C33B H33D 108.7
C32 C33B H33D 108.7
H33C C33B H33D 107.6
C35B C34B C32 111(2)
C35B C34B H34C 109.5
C32 C34B H34C 109.5
C35B C34B H34D 109.5
C32 C34B H34D 109.5
H34C C34B H34D 108.1
C34B C35B C36B 115(2)
C34B C35B H35C 108.5
C36B C35B H35C 108.5
C34B C35B H35D 108.5
C36B C35B H35D 108.5
H35C C35B H35D 107.5
N3B C36B C35B 107(2)
N3B C36B H36C 110.2
C35B C36B H36C 110.2
N3B C36B H36D 110.2
C35B C36B H36D 110.2
H36C C36B H36D 108.5
C38B C37B Ru1B 139.6(13)
C38B C37B H37B 110.2
Ru1B C37B H37B 110.2
C43B C38B C39B 121.7(18)
C43B C38B C37B 118.7(17)
C39B C38B C37B 118.8(16)
C38B C39B C40B 114(2)
C38B C39B H39B 123.2
C40B C39B H39B 123.2
C41B C40B C39B 128(4)
C41B C40B H40B 116.1
C39B C40B H40B 116.1
C40B C41B C24 121(3)
C40B C41B H41B 119.3
C24 C41B H41B 119.3
C38B C43B C24 130(2)
C38B C43B H43B 114.8
C24 C43B H43B 114.8

loop_
_geom_bond_atom_site_label_1
_geom_bond_atom_site_label_2
_geom_bond_distance
Ru1 C37 1.825(5)
Ru1 C1 2.121(4)
Ru1 Cl1 2.374(5)
Ru1 P1 2.394(3)
Ru1 Cl2 2.421(3)
Ru1B C37B 1.810(16)
Ru1B C1 2.005(7)
Ru1B Cl2B 2.358(8)
Ru1B Cl1B 2.413(14)
Ru1B P1B 2.419(8)
P1 N4 1.647(6)
P1 N3 1.675(5)
P1 N5 1.684(10)
P1B N3B 1.665(13)
P1B N1B 1.689(14)
P1B N2B 1.70(2)
N1 C1 1.344(4)
N1 C4 1.439(5)
N1 C2 1.472(4)
N2 C1 1.338(5)
N2 C13 1.442(5)
N2 C3 1.478(5)
N3 C26 1.465(8)
N3 C22 1.540(10)
N4 C31 1.438(11)
N4 C27 1.479(8)
N5 C32 1.446(11)
N5 C36 1.511(7)
N1B C22B 1.46(2)
N1B C26B 1.48(2)
N2B C27B 1.36(3)
N2B C31B 1.46(2)
N3B C33B 1.22(5)
N3B C36B 1.43(3)
C2 C3 1.521(5)
C2 H2A 0.9900
C2 H2B 0.9900
C3 H3A 0.9900
C3 H3B 0.9900
C4 C5 1.384(6)
C4 C9 1.403(5)
C5 C6 1.397(6)
C5 C10 1.505(6)
C6 C7 1.394(6)
C6 H6 0.9500
C7 C8 1.395(7)
C7 C11 1.508(6)
C8 C9 1.380(6)
C8 H8 0.9500
C9 C12 1.504(6)
C10 H10A 0.9800
C10 H10B 0.9800
C10 H10C 0.9800
C11 H11A 0.9800
C11 H11B 0.9800
C11 H11C 0.9800
C12 H12A 0.9800
C12 H12B 0.9800
C12 H12C 0.9800
C13 C14 1.389(6)
C13 C18 1.401(6)
C14 C15 1.377(6)
C14 C19 1.504(6)
C15 C16 1.395(6)
C15 H15 0.9500
C16 C17 1.362(7)
C16 C20 1.520(6)
C17 C18 1.405(6)
C17 H17 0.9500
C18 C21 1.496(7)
C19 H19A 0.9800
C19 H19B 0.9800
C19 H19C 0.9800
C20 H20A 0.9800
C20 H20B 0.9800
C20 H20C 0.9800
C21 H21A 0.9800
C21 H21B 0.9800
C21 H21C 0.9800
C24 C43B 1.46(2)
C24 C23 1.464(11)
C24 C25 1.564(12)
C24 C41B 1.57(4)
C24 H24A 0.9900
C24 H24B 0.9900
C24 H24C 0.9900
C24 H24D 0.9900
C29 C30B 1.30(2)
C29 C28 1.452(11)
C29 C28B 1.51(2)
C29 C30 1.663(10)
C29 H29A 0.9900
C29 H29B 0.9900
C29 H29C 0.9900
C29 H29D 0.9900
C32 C34B 1.49(3)
C32 C33 1.536(11)
C32 C33B 1.62(4)
C32 H32A 0.9900
C32 H32B 0.9900
C32 H32C 0.9900
C32 H32D 0.9900
C22 C23 1.526(10)
C22 H22A 0.9900
C22 H22B 0.9900
C23 H23A 0.9900
C23 H23B 0.9900
C25 C26 1.527(10)
C25 H25A 0.9900
C25 H25B 0.9900
C26 H26A 0.9900
C26 H26B 0.9900
C27 C28 1.578(11)
C27 H27A 0.9900
C27 H27B 0.9900
C28 H28A 0.9900
C28 H28B 0.9900
C30 C31 1.503(11)
C30 H30A 0.9900
C30 H30B 0.9900
C31 H31A 0.9900
C31 H31B 0.9900
C33 C34 1.517(13)
C33 H33A 0.9900
C33 H33B 0.9900
C34 C35 1.532(12)
C34 H34A 0.9900
C34 H34B 0.9900
C35 C36 1.501(10)
C35 H35A 0.9900
C35 H35B 0.9900
C36 H36A 0.9900
C36 H36B 0.9900
C37 C38 1.450(8)
C37 H37 0.9500
C38 C39 1.391(9)
C38 C43 1.410(9)
C39 C40 1.416(11)
C39 H39 0.9500
C40 C41 1.338(13)
C40 H40 0.9500
C41 C42 1.368(12)
C41 H41 0.9500
C42 C43 1.418(10)
C42 H42 0.9500
C43 H43 0.9500
C22B C23B 1.55(3)
C22B H22C 0.9900
C22B H22D 0.9900
C23B C24B 1.50(3)
C23B H23C 0.9900
C23B H23D 0.9900
C24B C25B 1.60(3)
C24B H24E 0.9900
C24B H24F 0.9900
C25B C26B 1.59(3)
C25B H25C 0.9900
C25B H25D 0.9900
C26B H26C 0.9900
C26B H26D 0.9900
C27B C28B 1.46(3)
C27B H27C 0.9900
C27B H27D 0.9900
C28B H28C 0.9900
C28B H28D 0.9900
C30B C31B 1.45(2)
C30B H30C 0.9500
C31B H31C 0.9900
C31B H31D 0.9900
C33B H33C 0.9900
C33B H33D 0.9900
C34B C35B 1.46(3)
C34B H34C 0.9900
C34B H34D 0.9900
C35B C36B 1.54(4)
C35B H35C 0.9900
C35B H35D 0.9900
C36B H36C 0.9900
C36B H36D 0.9900
C37B C38B 1.45(2)
C37B H37B 0.9500
C38B C43B 1.33(3)
C38B C39B 1.34(3)
C39B C40B 1.40(4)
C39B H39B 0.9500
C40B C41B 1.29(4)
C40B H40B 0.9500
C41B H41B 0.9500
C43B H43B 0.9500

loop_
_geom_torsion_atom_site_label_1
_geom_torsion_atom_site_label_2
_geom_torsion_atom_site_label_3
_geom_torsion_atom_site_label_4
_geom_torsion
N4 P1 N3 C26 -57.6(5)
N5 P1 N3 C26 -170.0(6)
Ru1 P1 N3 C26 66.2(5)
N4 P1 N3 C22 162.4(5)
N5 P1 N3 C22 50.0(6)
Ru1 P1 N3 C22 -73.8(5)
N3 P1 N4 C31 174.2(5)
N5 P1 N4 C31 -81.7(6)
Ru1 P1 N4 C31 60.2(5)
N3 P1 N4 C27 -36.3(6)
N5 P1 N4 C27 67.8(7)
Ru1 P1 N4 C27 -150.3(5)
N4 P1 N5 C32 -51.3(11)
N3 P1 N5 C32 52.2(11)
Ru1 P1 N5 C32 166.6(8)
N4 P1 N5 C36 109.4(8)
N3 P1 N5 C36 -147.1(8)
Ru1 P1 N5 C36 -32.7(11)
N3B P1B N1B C22B 151.3(14)
N2B P1B N1B C22B 38.4(16)
Ru1B P1B N1B C22B -84.1(14)
N3B P1B N1B C26B -65.5(14)
N2B P1B N1B C26B -178.4(13)
Ru1B P1B N1B C26B 59.1(13)
N3B P1B N2B C27B 96(2)
N1B P1B N2B C27B -155.6(19)
Ru1B P1B N2B C27B -39(2)
N3B P1B N2B C31B -54(2)
N1B P1B N2B C31B 54.7(19)
Ru1B P1B N2B C31B 171.8(14)
N1B P1B N3B C33B 153(2)
N2B P1B N3B C33B -97(2)
Ru1B P1B N3B C33B 36(2)
N1B P1B N3B C36B -19(2)
N2B P1B N3B C36B 92(2)
Ru1B P1B N3B C36B -136(2)
C13 N2 C1 N1 -168.7(4)
C3 N2 C1 N1 1.7(5)
C13 N2 C1 Ru1B 26.6(6)
C3 N2 C1 Ru1B -163.0(4)
C13 N2 C1 Ru1 20.0(6)
C3 N2 C1 Ru1 -169.6(3)
C4 N1 C1 N2 170.5(3)
C2 N1 C1 N2 1.2(4)
C4 N1 C1 Ru1B -26.5(6)
C2 N1 C1 Ru1B 164.2(4)
C4 N1 C1 Ru1 -18.1(5)
C2 N1 C1 Ru1 172.6(3)
C1 N1 C2 C3 -3.4(5)
C4 N1 C2 C3 -173.8(3)
C1 N2 C3 C2 -3.7(5)
C13 N2 C3 C2 167.7(4)
N1 C2 C3 N2 3.9(4)
C1 N1 C4 C5 106.8(4)
C2 N1 C4 C5 -84.3(4)
C1 N1 C4 C9 -79.3(5)
C2 N1 C4 C9 89.7(4)
C9 C4 C5 C6 1.5(5)
N1 C4 C5 C6 175.3(3)
C9 C4 C5 C10 -177.8(3)
N1 C4 C5 C10 -4.0(5)
C4 C5 C6 C7 0.2(6)
C10 C5 C6 C7 179.6(4)
C5 C6 C7 C8 -1.1(6)
C5 C6 C7 C11 179.7(4)
C6 C7 C8 C9 0.3(6)
C11 C7 C8 C9 179.5(4)
C7 C8 C9 C4 1.4(6)
C7 C8 C9 C12 -177.1(4)
C5 C4 C9 C8 -2.3(5)
N1 C4 C9 C8 -176.1(3)
C5 C4 C9 C12 176.1(3)
N1 C4 C9 C12 2.4(5)
C1 N2 C13 C14 82.4(5)
C3 N2 C13 C14 -87.7(5)
C1 N2 C13 C18 -103.8(5)
C3 N2 C13 C18 86.1(5)
C18 C13 C14 C15 4.4(6)
N2 C13 C14 C15 178.0(3)
C18 C13 C14 C19 -175.1(4)
N2 C13 C14 C19 -1.4(6)
C13 C14 C15 C16 -0.9(6)
C19 C14 C15 C16 178.5(4)
C14 C15 C16 C17 -2.6(6)
C14 C15 C16 C20 177.4(4)
C15 C16 C17 C18 2.9(7)
C20 C16 C17 C18 -177.1(4)
C14 C13 C18 C17 -4.1(6)
N2 C13 C18 C17 -177.8(4)
C14 C13 C18 C21 174.6(4)
N2 C13 C18 C21 1.0(6)
C16 C17 C18 C13 0.4(6)
C16 C17 C18 C21 -178.4(4)
C36 N5 C32 C34B -23.8(18)
P1 N5 C32 C34B 138.4(16)
C36 N5 C32 C33 -56.4(10)
P1 N5 C32 C33 105.8(9)
C36 N5 C32 C33B 21(10)
P1 N5 C32 C33B -177(12)
C26 N3 C22 C23 64.1(7)
P1 N3 C22 C23 -151.8(5)
C43B C24 C23 C22 10.1(12)
C25 C24 C23 C22 57.2(8)
C41B C24 C23 C22 -111(2)
N3 C22 C23 C24 -61.2(8)
C43B C24 C25 C26 14.2(11)
C23 C24 C25 C26 -54.3(8)
C41B C24 C25 C26 -45(2)
C22 N3 C26 C25 -62.7(8)
P1 N3 C26 C25 153.1(6)
C24 C25 C26 N3 56.8(9)
C31 N4 C27 C28 -62.5(8)
P1 N4 C27 C28 146.6(6)
C30B C29 C28 C27 -2.0(16)
C28B C29 C28 C27 -103.5(13)
C30 C29 C28 C27 -60.0(8)
N4 C27 C28 C29 64.7(8)
C30B C29 C30 C31 -71.8(14)
C28 C29 C30 C31 56.4(8)
C28B C29 C30 C31 85.9(10)
C27 N4 C31 C30 63.2(8)
P1 N4 C31 C30 -143.5(5)
C29 C30 C31 N4 -57.6(8)
N5 C32 C33 C34 59.5(9)
C34B C32 C33 C34 -40(2)
C33B C32 C33 C34 47.4(18)
C32 C33 C34 C35 -58.4(11)
C33 C34 C35 C36 55.4(10)
C34 C35 C36 N5 -52.7(9)
C32 N5 C36 C35 54.3(11)
P1 N5 C36 C35 -108.8(8)
C1 Ru1 C37 C38 -102.3(6)
Cl1 Ru1 C37 C38 -15.8(6)
P1 Ru1 C37 C38 76.3(6)
Cl2 Ru1 C37 C38 165.4(6)
Ru1 C37 C38 C39 10.8(9)
Ru1 C37 C38 C43 -169.4(5)
C43 C38 C39 C40 -0.2(10)
C37 C38 C39 C40 179.6(6)
C38 C39 C40 C41 1.4(14)
C39 C40 C41 C42 -1.3(17)
C40 C41 C42 C43 0.0(17)
C39 C38 C43 C42 -1.0(10)
C37 C38 C43 C42 179.2(6)
C41 C42 C43 C38 1.1(14)
C26B N1B C22B C23B 62(2)
P1B N1B C22B C23B -153.8(13)
N1B C22B C23B C24B -59(3)
C22B C23B C24B C25B 51(3)
C23B C24B C25B C26B -53(3)
C22B N1B C26B C25B -58(2)
P1B N1B C26B C25B 156.3(14)
C24B C25B C26B N1B 56(3)
C31B N2B C27B C28B -54(3)
P1B N2B C27B C28B 156.5(17)
N2B C27B C28B C29 47(2)
C30B C29 C28B C27B -37(2)
C28 C29 C28B C27B 76.6(14)
C30 C29 C28B C27B -59.4(14)
C28 C29 C30B C31B -24(3)
C28B C29 C30B C31B 30(3)
C30 C29 C30B C31B 56.7(14)
C29 C30B C31B N2B -31(3)
C27B N2B C31B C30B 44(3)
P1B N2B C31B C30B -163.3(16)
C36B N3B C33B C32 -71(3)
P1B N3B C33B C32 115(2)
N5 C32 C33B N3B -75(11)
C34B C32 C33B N3B 63(3)
C33 C32 C33B N3B 32(3)
N5 C32 C34B C35B -38(4)
C33 C32 C34B C35B 54(2)
C33B C32 C34B C35B -47(4)
C32 C34B C35B C36B 49(5)
C33B N3B C36B C35B 62(3)
P1B N3B C36B C35B -125(2)
C34B C35B C36B N3B -52(4)
C1 Ru1B C37B C38B -110.9(18)
Cl2B Ru1B C37B C38B -16(2)
Cl1B Ru1B C37B C38B 164.1(19)
P1B Ru1B C37B C38B 76.0(19)
Ru1B C37B C38B C43B -164.1(17)
Ru1B C37B C38B C39B 27(3)
C43B C38B C39B C40B 11(3)
C37B C38B C39B C40B 179.9(17)
C38B C39B C40B C41B -3(4)
C39B C40B C41B C24 -7(5)
C43B C24 C41B C40B 7(3)
C23 C24 C41B C40B 69(3)
C25 C24 C41B C40B 51(4)
C39B C38B C43B C24 -11(3)
C37B C38B C43B C24 -179.4(17)
C23 C24 C43B C38B -26(2)
C25 C24 C43B C38B -146(3)
C41B C24 C43B C38B 1(3)
